data_7209080
loop_
_publ_author_name
'Klien, Henrik'
'Seichter, Wilhelm'
'Weber, Edwin'

_publ_section_title
;
 Crystalline inclusion compounds of new elongated bisfluorenol hosts with
 protic guest molecules
;
_journal_issue 3
_journal_name_full CrystEngComm
_journal_page_first 586
_journal_paper_doi 10.1039/c2ce26518d
_journal_volume 15
_journal_year 2013
_chemical_formula_moiety 'C60 H62 O2, C4 H10 O'
_chemical_formula_sum 'C64 H72 O3'
_chemical_formula_weight 889.22
_chemical_name_systematic
;
?
;
_space_group_IT_number 14
_symmetry_cell_setting monoclinic
_symmetry_space_group_name_Hall '-P 2ybc'
_symmetry_space_group_name_H-M 'P 1 21/c 1'
_atom_sites_solution_hydrogens geom
_atom_sites_solution_primary direct
_atom_sites_solution_secondary difmap
_audit_creation_method SHELXL-97
_cell_angle_alpha 90.00
_cell_angle_beta 99.504(1)
_cell_angle_gamma 90.00
_cell_formula_units_Z 4
_cell_length_a 12.1123(3)
_cell_length_b 15.8485(4)
_cell_length_c 27.3301(7)
_cell_measurement_reflns_used 5657
_cell_measurement_temperature 100(2)
_cell_measurement_theta_max 25.94
_cell_measurement_theta_min 2.36
_cell_volume 5174.3(2)
_computing_cell_refinement 'SAINT-NT (Sheldrick, 2008)'
_computing_data_collection 'Kappa APEX 2 (Bruker-AXS)'
_computing_data_reduction SAINT
_computing_molecular_graphics 'ORTEP-3 (Farrugia)'
_computing_publication_material SHELXTL
_computing_structure_refinement 'SHELXL-97 (Sheldrick, 1997)'
_computing_structure_solution 'SHELXS-97 (Sheldrick, 1990)'
_diffrn_ambient_temperature 100(2)
_diffrn_measured_fraction_theta_full 0.990
_diffrn_measured_fraction_theta_max 0.990
_diffrn_measurement_device_type 'CCD area detector'
_diffrn_measurement_method 'phi and omega scans'
_diffrn_radiation_monochromator graphite
_diffrn_radiation_source 'fine-focus sealed tube'
_diffrn_radiation_type MoK\a
_diffrn_radiation_wavelength 0.71073
_diffrn_reflns_av_R_equivalents 0.0562
_diffrn_reflns_av_sigmaI/netI 0.0788
_diffrn_reflns_limit_h_max 15
_diffrn_reflns_limit_h_min -15
_diffrn_reflns_limit_k_max 17
_diffrn_reflns_limit_k_min -20
_diffrn_reflns_limit_l_max 28
_diffrn_reflns_limit_l_min -35
_diffrn_reflns_number 43815
_diffrn_reflns_theta_full 27.29
_diffrn_reflns_theta_max 27.29
_diffrn_reflns_theta_min 1.98
_diffrn_standards_decay_% <1%
_exptl_absorpt_coefficient_mu 0.068
_exptl_absorpt_correction_type none
_exptl_crystal_colour colourless
_exptl_crystal_density_diffrn 1.141
_exptl_crystal_density_method 'not measured'
_exptl_crystal_description irregular
_exptl_crystal_F_000 1920
_exptl_crystal_size_max 0.22
_exptl_crystal_size_mid 0.16
_exptl_crystal_size_min 0.11
_refine_diff_density_max 0.239
_refine_diff_density_min -0.224
_refine_diff_density_rms 0.049
_refine_ls_extinction_method none
_refine_ls_goodness_of_fit_ref 1.005
_refine_ls_hydrogen_treatment constr
_refine_ls_matrix_type full
_refine_ls_number_parameters 620
_refine_ls_number_reflns 11535
_refine_ls_number_restraints 0
_refine_ls_restrained_S_all 1.005
_refine_ls_R_factor_all 0.1105
_refine_ls_R_factor_gt 0.0526
_refine_ls_shift/su_max 0.000
_refine_ls_shift/su_mean 0.000
_refine_ls_structure_factor_coef Fsqd
_refine_ls_weighting_details 'calc w=1/[\s^2^(Fo^2^)+(0.0717P)^2^+0.0458P] where P=(Fo^2^+2Fc^2^)/3'
_refine_ls_weighting_scheme calc
_refine_ls_wR_factor_gt 0.1143
_refine_ls_wR_factor_ref 0.1419
_reflns_number_gt 6968
_reflns_number_total 11535
_reflns_threshold_expression >2sigma(I)
_cod_data_source_file c2ce26518d.txt
_cod_data_source_block klien_8_0m
_cod_original_sg_symbol_H-M 'P 21/c'
_cod_database_code 7209080

loop_
_symmetry_equiv_pos_as_xyz
'x, y, z'
'-x, y+1/2, -z+1/2'
'-x, -y, -z'
'x, -y-1/2, z-1/2'

loop_
_atom_site_label
_atom_site_type_symbol
_atom_site_fract_x
_atom_site_fract_y
_atom_site_fract_z
_atom_site_U_iso_or_equiv
_atom_site_adp_type
_atom_site_occupancy
_atom_site_symmetry_multiplicity
_atom_site_calc_flag
_atom_site_refinement_flags
O1 O -0.03791(9) 0.47737(9) 0.25819(5) 0.0209(3) Uani 1 1 d .
H1 H -0.0816 0.4688 0.2314 0.031 Uiso 1 1 calc R
O2 O 0.80927(9) 0.44290(8) 0.16921(5) 0.0184(3) Uani 1 1 d .
H2 H 0.8234 0.3924 0.1632 0.028 Uiso 1 1 calc R
C1 C 0.09726(14) 0.53646(12) 0.21197(7) 0.0177(4) Uani 1 1 d .
C2 C 0.05124(14) 0.54052(13) 0.16209(7) 0.0196(4) Uani 1 1 d .
H2A H 0.0041 0.4964 0.1473 0.024 Uiso 1 1 calc R
C3 C 0.07417(15) 0.60934(13) 0.13361(7) 0.0230(5) Uani 1 1 d .
C4 C 0.14510(16) 0.67219(13) 0.15693(8) 0.0274(5) Uani 1 1 d .
H4 H 0.1621 0.7191 0.1378 0.033 Uiso 1 1 calc R
C5 C 0.19155(15) 0.66884(13) 0.20667(8) 0.0256(5) Uani 1 1 d .
H5 H 0.2392 0.7127 0.2215 0.031 Uiso 1 1 calc R
C6 C 0.16710(14) 0.60009(12) 0.23441(7) 0.0193(4) Uani 1 1 d .
C7 C 0.20070(14) 0.57949(12) 0.28713(7) 0.0203(4) Uani 1 1 d .
C8 C 0.27246(15) 0.61886(13) 0.32487(8) 0.0263(5) Uani 1 1 d .
H8 H 0.3086 0.6701 0.3189 0.032 Uiso 1 1 calc R
C9 C 0.29091(16) 0.58212(13) 0.37180(8) 0.0274(5) Uani 1 1 d .
H9 H 0.3411 0.6088 0.3975 0.033 Uiso 1 1 calc R
C10 C 0.23832(15) 0.50741(13) 0.38241(7) 0.0223(5) Uani 1 1 d .
C11 C 0.16594(14) 0.46881(13) 0.34356(7) 0.0202(4) Uani 1 1 d .
H11 H 0.1288 0.4179 0.3494 0.024 Uiso 1 1 calc R
C12 C 0.14854(14) 0.50446(12) 0.29695(7) 0.0184(4) Uani 1 1 d .
C13 C 0.07580(14) 0.47066(12) 0.24992(7) 0.0181(4) Uani 1 1 d .
C14 C 0.10460(14) 0.37903(12) 0.23881(6) 0.0173(4) Uani 1 1 d .
C15 C 0.03534(15) 0.31474(13) 0.25086(7) 0.0226(5) Uani 1 1 d .
H15 H -0.0280 0.3290 0.2655 0.027 Uiso 1 1 calc R
C16 C 0.05611(15) 0.23082(13) 0.24206(7) 0.0254(5) Uani 1 1 d .
H16 H 0.0078 0.1883 0.2510 0.031 Uiso 1 1 calc R
C17 C 0.14680(16) 0.20877(13) 0.22033(7) 0.0265(5) Uani 1 1 d .
H17 H 0.1606 0.1513 0.2134 0.032 Uiso 1 1 calc R
C18 C 0.21722(15) 0.27147(13) 0.20873(7) 0.0234(5) Uani 1 1 d .
H18 H 0.2799 0.2562 0.1939 0.028 Uiso 1 1 calc R
C19 C 0.19964(14) 0.35629(12) 0.21803(6) 0.0178(4) Uani 1 1 d .
C20 C 0.28543(14) 0.41697(12) 0.20564(7) 0.0174(4) Uani 1 1 d .
C21 C 0.36141(14) 0.45546(12) 0.24249(7) 0.0178(4) Uani 1 1 d .
H21 H 0.3554 0.4468 0.2763 0.021 Uiso 1 1 calc R
C22 C 0.44589(14) 0.50630(12) 0.23041(7) 0.0188(4) Uani 1 1 d .
H22 H 0.4952 0.5339 0.2561 0.023 Uiso 1 1 calc R
C23 C 0.45972(14) 0.51762(12) 0.18147(7) 0.0166(4) Uani 1 1 d .
C24 C 0.38305(14) 0.48005(12) 0.14437(7) 0.0192(4) Uani 1 1 d .
H24 H 0.3897 0.4884 0.1106 0.023 Uiso 1 1 calc R
C25 C 0.29723(14) 0.43071(12) 0.15626(7) 0.0194(4) Uani 1 1 d .
H25 H 0.2454 0.4057 0.1304 0.023 Uiso 1 1 calc R
C26 C 0.55294(14) 0.57285(12) 0.16993(6) 0.0156(4) Uani 1 1 d .
C27 C 0.53021(15) 0.65861(12) 0.16382(7) 0.0194(4) Uani 1 1 d .
H27 H 0.4561 0.6781 0.1640 0.023 Uiso 1 1 calc R
C28 C 0.61262(15) 0.71626(13) 0.15756(7) 0.0218(4) Uani 1 1 d .
H28 H 0.5954 0.7746 0.1537 0.026 Uiso 1 1 calc R
C29 C 0.71996(15) 0.68791(12) 0.15693(7) 0.0206(4) Uani 1 1 d .
H29 H 0.7776 0.7270 0.1534 0.025 Uiso 1 1 calc R
C30 C 0.74382(14) 0.60283(12) 0.16144(6) 0.0185(4) Uani 1 1 d .
H30 H 0.8177 0.5840 0.1601 0.022 Uiso 1 1 calc R
C31 C 0.66220(14) 0.54411(12) 0.16784(6) 0.0150(4) Uani 1 1 d .
C32 C 0.69329(13) 0.45060(12) 0.17422(6) 0.0154(4) Uani 1 1 d .
C33 C 0.67374(13) 0.41573(12) 0.22405(7) 0.0162(4) Uani 1 1 d .
C34 C 0.71328(14) 0.44734(12) 0.27047(7) 0.0176(4) Uani 1 1 d .
H34 H 0.7616 0.4950 0.2741 0.021 Uiso 1 1 calc R
C35 C 0.68233(14) 0.40924(12) 0.31269(7) 0.0194(4) Uani 1 1 d .
C36 C 0.61135(14) 0.33994(12) 0.30528(7) 0.0202(4) Uani 1 1 d .
H36 H 0.5890 0.3138 0.3334 0.024 Uiso 1 1 calc R
C37 C 0.57153(14) 0.30714(12) 0.25840(7) 0.0193(4) Uani 1 1 d .
H37 H 0.5234 0.2594 0.2547 0.023 Uiso 1 1 calc R
C38 C 0.60330(14) 0.34530(12) 0.21737(7) 0.0168(4) Uani 1 1 d .
C39 C 0.57209(14) 0.32950(12) 0.16404(7) 0.0172(4) Uani 1 1 d .
C40 C 0.50418(14) 0.26851(12) 0.13775(7) 0.0188(4) Uani 1 1 d .
H40 H 0.4694 0.2264 0.1547 0.023 Uiso 1 1 calc R
C41 C 0.48806(14) 0.27006(12) 0.08642(7) 0.0211(4) Uani 1 1 d .
H41 H 0.4419 0.2282 0.0685 0.025 Uiso 1 1 calc R
C42 C 0.53727(15) 0.33106(12) 0.05993(7) 0.0202(4) Uani 1 1 d .
C43 C 0.60437(14) 0.39228(12) 0.08678(7) 0.0178(4) Uani 1 1 d .
H43 H 0.6387 0.4347 0.0699 0.021 Uiso 1 1 calc R
C44 C 0.62088(13) 0.39114(11) 0.13815(7) 0.0156(4) Uani 1 1 d .
C45 C 0.02714(17) 0.61717(14) 0.07829(7) 0.0294(5) Uani 1 1 d .
C46 C -0.03890(19) 0.69982(15) 0.06847(8) 0.0397(6) Uani 1 1 d .
H46A H -0.1007 0.7001 0.0875 0.060 Uiso 1 1 calc R
H46B H -0.0690 0.7044 0.0330 0.060 Uiso 1 1 calc R
H46C H 0.0108 0.7477 0.0786 0.060 Uiso 1 1 calc R
C47 C -0.05157(18) 0.54441(15) 0.05966(8) 0.0357(6) Uani 1 1 d .
H47A H -0.0103 0.4910 0.0639 0.054 Uiso 1 1 calc R
H47B H -0.0815 0.5528 0.0244 0.054 Uiso 1 1 calc R
H47C H -0.1134 0.5427 0.0787 0.054 Uiso 1 1 calc R
C48 C 0.12527(18) 0.61746(16) 0.04908(8) 0.0405(6) Uani 1 1 d .
H48A H 0.1740 0.6658 0.0594 0.061 Uiso 1 1 calc R
H48B H 0.0962 0.6217 0.0135 0.061 Uiso 1 1 calc R
H48C H 0.1681 0.5651 0.0557 0.061 Uiso 1 1 calc R
C49 C 0.25556(16) 0.46956(13) 0.43464(7) 0.0255(5) Uani 1 1 d .
C50 C 0.1567(2) 0.4918(2) 0.45935(9) 0.0692(10) Uani 1 1 d .
H50A H 0.1665 0.4665 0.4925 0.104 Uiso 1 1 calc R
H50B H 0.0879 0.4701 0.4394 0.104 Uiso 1 1 calc R
H50C H 0.1515 0.5533 0.4622 0.104 Uiso 1 1 calc R
C51 C 0.3618(2) 0.5007(2) 0.46693(9) 0.0633(9) Uani 1 1 d .
H51A H 0.3711 0.4723 0.4992 0.095 Uiso 1 1 calc R
H51B H 0.3567 0.5618 0.4718 0.095 Uiso 1 1 calc R
H51C H 0.4263 0.4882 0.4507 0.095 Uiso 1 1 calc R
C52 C 0.2633(3) 0.37402(17) 0.43265(10) 0.0787(11) Uani 1 1 d .
H52A H 0.3241 0.3579 0.4149 0.118 Uiso 1 1 calc R
H52B H 0.1924 0.3511 0.4153 0.118 Uiso 1 1 calc R
H52C H 0.2783 0.3514 0.4665 0.118 Uiso 1 1 calc R
C53 C 0.72205(16) 0.44742(13) 0.36402(7) 0.0253(5) Uani 1 1 d .
C54 C 0.66620(19) 0.53408(14) 0.36618(8) 0.0375(6) Uani 1 1 d .
H54A H 0.6880 0.5709 0.3406 0.056 Uiso 1 1 calc R
H54B H 0.6903 0.5593 0.3989 0.056 Uiso 1 1 calc R
H54C H 0.5847 0.5272 0.3604 0.056 Uiso 1 1 calc R
C55 C 0.6904(2) 0.39256(15) 0.40565(8) 0.0406(6) Uani 1 1 d .
H55A H 0.6087 0.3890 0.4021 0.061 Uiso 1 1 calc R
H55B H 0.7206 0.4177 0.4378 0.061 Uiso 1 1 calc R
H55C H 0.7215 0.3358 0.4036 0.061 Uiso 1 1 calc R
C56 C 0.84995(17) 0.45783(16) 0.37278(8) 0.0398(6) Uani 1 1 d .
H56A H 0.8853 0.4024 0.3716 0.060 Uiso 1 1 calc R
H56B H 0.8745 0.4835 0.4054 0.060 Uiso 1 1 calc R
H56C H 0.8716 0.4942 0.3470 0.060 Uiso 1 1 calc R
C57 C 0.51451(15) 0.32860(13) 0.00297(7) 0.0234(5) Uani 1 1 d .
C58 C 0.58203(17) 0.39456(14) -0.02005(7) 0.0302(5) Uani 1 1 d .
H58A H 0.5598 0.4511 -0.0109 0.045 Uiso 1 1 calc R
H58B H 0.5677 0.3887 -0.0562 0.045 Uiso 1 1 calc R
H58C H 0.6620 0.3863 -0.0078 0.045 Uiso 1 1 calc R
C59 C 0.54579(18) 0.24182(14) -0.01537(8) 0.0342(5) Uani 1 1 d .
H59A H 0.5290 0.2402 -0.0517 0.051 Uiso 1 1 calc R
H59B H 0.5025 0.1981 -0.0017 0.051 Uiso 1 1 calc R
H59C H 0.6259 0.2317 -0.0045 0.051 Uiso 1 1 calc R
C60 C 0.38878(16) 0.34511(14) -0.01516(8) 0.0299(5) Uani 1 1 d .
H60A H 0.3684 0.4003 -0.0032 0.045 Uiso 1 1 calc R
H60B H 0.3445 0.3011 -0.0023 0.045 Uiso 1 1 calc R
H60C H 0.3736 0.3444 -0.0515 0.045 Uiso 1 1 calc R
O1A O 0.86785(13) 0.28979(10) 0.14028(5) 0.0379(4) Uani 1 1 d .
H1A H 0.8779 0.2459 0.1577 0.057 Uiso 1 1 calc R
C1A C 0.85294(18) 0.26747(15) 0.08895(8) 0.0371(6) Uani 1 1 d .
H1A1 H 0.8369 0.3191 0.0686 0.045 Uiso 1 1 calc R
H1A2 H 0.7875 0.2295 0.0812 0.045 Uiso 1 1 calc R
C2A C 0.95425(18) 0.22440(15) 0.07517(8) 0.0376(6) Uani 1 1 d .
H2A1 H 0.9372 0.2070 0.0399 0.045 Uiso 1 1 calc R
H2A2 H 0.9695 0.1726 0.0954 0.045 Uiso 1 1 calc R
C3A C 1.05822(17) 0.27827(15) 0.08242(8) 0.0337(5) Uani 1 1 d .
H3A1 H 1.0706 0.3013 0.1166 0.040 Uiso 1 1 calc R
H3A2 H 1.0467 0.3265 0.0591 0.040 Uiso 1 1 calc R
C4A C 1.1620(2) 0.22969(18) 0.07409(9) 0.0522(7) Uani 1 1 d .
H4A1 H 1.1742 0.1820 0.0972 0.078 Uiso 1 1 calc R
H4A2 H 1.2272 0.2672 0.0798 0.078 Uiso 1 1 calc R
H4A3 H 1.1514 0.2086 0.0399 0.078 Uiso 1 1 calc R

loop_
_atom_site_aniso_label
_atom_site_aniso_U_11
_atom_site_aniso_U_22
_atom_site_aniso_U_33
_atom_site_aniso_U_23
_atom_site_aniso_U_13
_atom_site_aniso_U_12
O1 0.0123(6) 0.0301(8) 0.0203(7) -0.0021(6) 0.0027(5) -0.0016(6)
O2 0.0131(6) 0.0191(8) 0.0237(7) -0.0015(6) 0.0048(5) 0.0002(5)
C1 0.0131(8) 0.0183(11) 0.0228(10) 0.0004(9) 0.0061(7) 0.0033(8)
C2 0.0145(9) 0.0219(12) 0.0234(11) -0.0016(9) 0.0061(7) 0.0015(8)
C3 0.0172(9) 0.0273(12) 0.0266(11) 0.0062(9) 0.0097(8) 0.0057(8)
C4 0.0247(10) 0.0245(12) 0.0352(12) 0.0091(10) 0.0118(9) 0.0018(9)
C5 0.0209(10) 0.0206(12) 0.0363(12) 0.0008(10) 0.0074(9) -0.0028(8)
C6 0.0144(9) 0.0184(11) 0.0260(11) -0.0008(9) 0.0057(8) 0.0026(8)
C7 0.0132(8) 0.0186(11) 0.0294(11) -0.0014(9) 0.0040(8) 0.0005(8)
C8 0.0221(10) 0.0212(12) 0.0352(12) -0.0044(10) 0.0035(9) -0.0034(9)
C9 0.0229(10) 0.0269(13) 0.0301(12) -0.0099(10) -0.0018(9) -0.0024(9)
C10 0.0191(9) 0.0240(12) 0.0240(11) -0.0048(9) 0.0037(8) 0.0022(8)
C11 0.0148(9) 0.0208(11) 0.0251(11) -0.0019(9) 0.0037(8) -0.0020(8)
C12 0.0120(8) 0.0198(11) 0.0236(10) -0.0028(9) 0.0039(7) 0.0007(8)
C13 0.0122(8) 0.0231(12) 0.0196(10) 0.0005(9) 0.0040(7) -0.0008(8)
C14 0.0155(9) 0.0199(11) 0.0156(10) 0.0007(8) 0.0003(7) -0.0028(8)
C15 0.0183(9) 0.0258(12) 0.0232(11) 0.0033(9) 0.0018(8) -0.0040(8)
C16 0.0230(10) 0.0216(12) 0.0307(12) 0.0054(10) 0.0014(8) -0.0070(9)
C17 0.0274(10) 0.0172(12) 0.0333(12) -0.0002(9) 0.0004(9) -0.0012(9)
C18 0.0217(10) 0.0219(12) 0.0268(11) 0.0012(9) 0.0048(8) 0.0031(8)
C19 0.0170(9) 0.0190(11) 0.0166(10) 0.0034(8) 0.0003(7) -0.0010(8)
C20 0.0136(8) 0.0144(11) 0.0245(10) 0.0006(8) 0.0045(7) 0.0028(7)
C21 0.0155(8) 0.0199(11) 0.0190(10) 0.0015(8) 0.0057(7) 0.0039(8)
C22 0.0135(8) 0.0207(11) 0.0218(10) -0.0035(9) 0.0022(7) 0.0028(8)
C23 0.0138(8) 0.0137(10) 0.0231(10) 0.0009(8) 0.0054(7) 0.0034(7)
C24 0.0174(9) 0.0208(11) 0.0203(10) 0.0032(9) 0.0052(8) 0.0033(8)
C25 0.0160(9) 0.0204(11) 0.0211(10) -0.0020(9) 0.0013(7) 0.0012(8)
C26 0.0165(9) 0.0167(11) 0.0137(9) -0.0009(8) 0.0030(7) -0.0011(7)
C27 0.0184(9) 0.0188(12) 0.0216(10) -0.0015(9) 0.0052(8) 0.0029(8)
C28 0.0276(10) 0.0158(11) 0.0225(10) 0.0013(9) 0.0053(8) 0.0000(8)
C29 0.0224(9) 0.0214(12) 0.0184(10) 0.0007(9) 0.0042(8) -0.0064(8)
C30 0.0150(9) 0.0220(12) 0.0187(10) 0.0007(8) 0.0029(7) -0.0011(8)
C31 0.0161(8) 0.0172(11) 0.0119(9) -0.0004(8) 0.0029(7) -0.0027(8)
C32 0.0111(8) 0.0176(11) 0.0180(10) -0.0010(8) 0.0039(7) -0.0001(7)
C33 0.0111(8) 0.0164(11) 0.0215(10) 0.0017(8) 0.0037(7) 0.0036(7)
C34 0.0154(9) 0.0150(11) 0.0225(10) 0.0003(8) 0.0033(7) 0.0002(8)
C35 0.0186(9) 0.0185(11) 0.0216(10) 0.0010(9) 0.0048(8) 0.0020(8)
C36 0.0218(9) 0.0197(11) 0.0207(10) 0.0033(9) 0.0080(8) 0.0002(8)
C37 0.0168(9) 0.0164(11) 0.0255(11) 0.0019(9) 0.0055(8) -0.0014(8)
C38 0.0144(8) 0.0142(11) 0.0222(10) -0.0008(8) 0.0043(7) 0.0028(8)
C39 0.0122(8) 0.0167(11) 0.0229(10) 0.0010(8) 0.0039(7) 0.0044(7)
C40 0.0165(9) 0.0129(11) 0.0271(11) 0.0018(9) 0.0044(8) -0.0002(8)
C41 0.0176(9) 0.0184(11) 0.0262(11) -0.0049(9) 0.0010(8) -0.0004(8)
C42 0.0172(9) 0.0195(11) 0.0232(10) -0.0025(9) 0.0011(8) 0.0048(8)
C43 0.0127(8) 0.0178(11) 0.0230(10) 0.0023(8) 0.0036(7) 0.0022(8)
C44 0.0096(8) 0.0153(11) 0.0220(10) -0.0015(8) 0.0029(7) 0.0037(7)
C45 0.0293(11) 0.0359(14) 0.0245(11) 0.0064(10) 0.0090(9) 0.0062(10)
C46 0.0401(13) 0.0456(16) 0.0341(13) 0.0129(12) 0.0084(10) 0.0155(11)
C47 0.0356(12) 0.0481(16) 0.0231(12) 0.0058(11) 0.0039(9) 0.0030(11)
C48 0.0384(13) 0.0547(17) 0.0321(13) 0.0086(12) 0.0165(10) 0.0039(12)
C49 0.0261(10) 0.0262(13) 0.0217(11) -0.0033(9) -0.0034(8) 0.0020(9)
C50 0.0513(16) 0.121(3) 0.0386(15) 0.0309(17) 0.0164(13) 0.0373(17)
C51 0.0516(16) 0.098(2) 0.0332(14) 0.0147(15) -0.0150(12) -0.0263(16)
C52 0.154(3) 0.0343(17) 0.0341(15) 0.0004(13) -0.0244(17) 0.0153(19)
C53 0.0323(11) 0.0265(13) 0.0182(10) -0.0015(9) 0.0072(8) -0.0072(9)
C54 0.0503(14) 0.0320(14) 0.0321(13) -0.0096(11) 0.0124(11) -0.0059(11)
C55 0.0621(16) 0.0395(15) 0.0218(12) -0.0024(11) 0.0119(11) -0.0136(12)
C56 0.0372(12) 0.0579(17) 0.0226(12) -0.0017(11) -0.0007(9) -0.0100(12)
C57 0.0253(10) 0.0235(12) 0.0209(10) -0.0046(9) 0.0021(8) 0.0005(9)
C58 0.0368(12) 0.0353(14) 0.0190(11) -0.0040(10) 0.0057(9) -0.0027(10)
C59 0.0428(13) 0.0313(14) 0.0278(12) -0.0087(10) 0.0036(10) 0.0048(10)
C60 0.0314(11) 0.0299(13) 0.0254(11) -0.0009(10) -0.0040(9) 0.0005(10)
O1A 0.0438(9) 0.0329(10) 0.0377(9) 0.0001(7) 0.0085(7) 0.0137(8)
C1A 0.0332(12) 0.0380(15) 0.0384(14) -0.0078(11) 0.0009(10) 0.0005(11)
C2A 0.0461(13) 0.0329(14) 0.0346(13) -0.0058(11) 0.0089(10) 0.0005(11)
C3A 0.0326(11) 0.0382(15) 0.0294(12) 0.0004(11) 0.0022(9) 0.0029(10)
C4A 0.0485(15) 0.062(2) 0.0455(15) 0.0009(14) 0.0072(12) 0.0243(14)

loop_
_atom_type_symbol
_atom_type_description
_atom_type_scat_dispersion_real
_atom_type_scat_dispersion_imag
_atom_type_scat_source
C C 0.0033 0.0016 'International Tables Vol C Tables 4.2.6.8 and 6.1.1.4'
H H 0.0000 0.0000 'International Tables Vol C Tables 4.2.6.8 and 6.1.1.4'
O O 0.0106 0.0060 'International Tables Vol C Tables 4.2.6.8 and 6.1.1.4'

loop_
_geom_angle_atom_site_label_1
_geom_angle_atom_site_label_2
_geom_angle_atom_site_label_3
_geom_angle
C13 O1 H1 109.5
C32 O2 H2 109.5
C2 C1 C6 121.06(18)
C2 C1 C13 127.97(17)
C6 C1 C13 110.84(16)
C1 C2 C3 120.03(18)
C1 C2 H2A 120.0
C3 C2 H2A 120.0
C2 C3 C4 117.82(18)
C2 C3 C45 122.62(18)
C4 C3 C45 119.54(18)
C5 C4 C3 122.68(19)
C5 C4 H4 118.7
C3 C4 H4 118.7
C4 C5 C6 118.57(18)
C4 C5 H5 120.7
C6 C5 H5 120.7
C5 C6 C1 119.83(17)
C5 C6 C7 131.42(18)
C1 C6 C7 108.73(17)
C8 C7 C12 119.38(18)
C8 C7 C6 132.07(18)
C12 C7 C6 108.53(16)
C7 C8 C9 118.93(19)
C7 C8 H8 120.5
C9 C8 H8 120.5
C8 C9 C10 122.42(18)
C8 C9 H9 118.8
C10 C9 H9 118.8
C9 C10 C11 117.54(18)
C9 C10 C49 121.93(17)
C11 C10 C49 120.51(18)
C12 C11 C10 120.18(18)
C12 C11 H11 119.9
C10 C11 H11 119.9
C11 C12 C7 121.55(17)
C11 C12 C13 127.74(17)
C7 C12 C13 110.70(16)
O1 C13 C1 109.43(14)
O1 C13 C12 106.02(14)
C1 C13 C12 101.13(14)
O1 C13 C14 110.87(14)
C1 C13 C14 116.30(15)
C12 C13 C14 112.28(14)
C15 C14 C19 118.11(18)
C15 C14 C13 118.65(16)
C19 C14 C13 123.22(16)
C16 C15 C14 121.91(18)
C16 C15 H15 119.0
C14 C15 H15 119.0
C17 C16 C15 120.02(18)
C17 C16 H16 120.0
C15 C16 H16 120.0
C16 C17 C18 118.91(19)
C16 C17 H17 120.5
C18 C17 H17 120.5
C17 C18 C19 122.34(18)
C17 C18 H18 118.8
C19 C18 H18 118.8
C18 C19 C14 118.67(17)
C18 C19 C20 116.57(16)
C14 C19 C20 124.76(17)
C21 C20 C25 118.08(16)
C21 C20 C19 121.38(16)
C25 C20 C19 120.31(16)
C22 C21 C20 120.69(17)
C22 C21 H21 119.7
C20 C21 H21 119.7
C21 C22 C23 121.12(17)
C21 C22 H22 119.4
C23 C22 H22 119.4
C22 C23 C24 118.38(16)
C22 C23 C26 119.49(16)
C24 C23 C26 122.07(16)
C25 C24 C23 120.58(17)
C25 C24 H24 119.7
C23 C24 H24 119.7
C24 C25 C20 121.07(17)
C24 C25 H25 119.5
C20 C25 H25 119.5
C27 C26 C31 118.63(16)
C27 C26 C23 116.97(15)
C31 C26 C23 124.29(17)
C28 C27 C26 121.81(17)
C28 C27 H27 119.1
C26 C27 H27 119.1
C29 C28 C27 119.15(18)
C29 C28 H28 120.4
C27 C28 H28 120.4
C28 C29 C30 120.09(18)
C28 C29 H29 120.0
C30 C29 H29 120.0
C29 C30 C31 121.51(17)
C29 C30 H30 119.2
C31 C30 H30 119.2
C30 C31 C26 118.75(17)
C30 C31 C32 119.71(15)
C26 C31 C32 121.51(15)
O2 C32 C33 110.63(13)
O2 C32 C44 110.54(14)
C33 C32 C44 101.26(14)
O2 C32 C31 107.26(14)
C33 C32 C31 112.40(14)
C44 C32 C31 114.73(14)
C34 C33 C38 121.57(17)
C34 C33 C32 127.64(17)
C38 C33 C32 110.74(15)
C33 C34 C35 120.07(17)
C33 C34 H34 120.0
C35 C34 H34 120.0
C36 C35 C34 117.53(17)
C36 C35 C53 122.65(17)
C34 C35 C53 119.73(17)
C35 C36 C37 122.76(18)
C35 C36 H36 118.6
C37 C36 H36 118.6
C38 C37 C36 118.82(17)
C38 C37 H37 120.6
C36 C37 H37 120.6
C37 C38 C33 119.24(17)
C37 C38 C39 132.13(17)
C33 C38 C39 108.53(16)
C40 C39 C44 119.30(17)
C40 C39 C38 131.78(17)
C44 C39 C38 108.89(16)
C41 C40 C39 118.94(18)
C41 C40 H40 120.5
C39 C40 H40 120.5
C40 C41 C42 122.41(17)
C40 C41 H41 118.8
C42 C41 H41 118.8
C43 C42 C41 118.01(17)
C43 C42 C57 122.87(17)
C41 C42 C57 119.12(17)
C44 C43 C42 119.90(17)
C44 C43 H43 120.0
C42 C43 H43 120.0
C43 C44 C39 121.43(17)
C43 C44 C32 128.04(17)
C39 C44 C32 110.51(15)
C47 C45 C3 112.20(17)
C47 C45 C46 107.88(17)
C3 C45 C46 109.88(17)
C47 C45 C48 108.81(18)
C3 C45 C48 108.65(16)
C46 C45 C48 109.39(18)
C45 C46 H46A 109.5
C45 C46 H46B 109.5
H46A C46 H46B 109.5
C45 C46 H46C 109.5
H46A C46 H46C 109.5
H46B C46 H46C 109.5
C45 C47 H47A 109.5
C45 C47 H47B 109.5
H47A C47 H47B 109.5
C45 C47 H47C 109.5
H47A C47 H47C 109.5
H47B C47 H47C 109.5
C45 C48 H48A 109.5
C45 C48 H48B 109.5
H48A C48 H48B 109.5
C45 C48 H48C 109.5
H48A C48 H48C 109.5
H48B C48 H48C 109.5
C50 C49 C51 108.8(2)
C50 C49 C52 107.9(2)
C51 C49 C52 107.1(2)
C50 C49 C10 109.22(16)
C51 C49 C10 112.75(18)
C52 C49 C10 110.92(17)
C49 C50 H50A 109.5
C49 C50 H50B 109.5
H50A C50 H50B 109.5
C49 C50 H50C 109.5
H50A C50 H50C 109.5
H50B C50 H50C 109.5
C49 C51 H51A 109.5
C49 C51 H51B 109.5
H51A C51 H51B 109.5
C49 C51 H51C 109.5
H51A C51 H51C 109.5
H51B C51 H51C 109.5
C49 C52 H52A 109.5
C49 C52 H52B 109.5
H52A C52 H52B 109.5
C49 C52 H52C 109.5
H52A C52 H52C 109.5
H52B C52 H52C 109.5
C55 C53 C35 112.17(17)
C55 C53 C54 108.25(17)
C35 C53 C54 108.36(16)
C55 C53 C56 108.38(18)
C35 C53 C56 109.96(16)
C54 C53 C56 109.69(18)
C53 C54 H54A 109.5
C53 C54 H54B 109.5
H54A C54 H54B 109.5
C53 C54 H54C 109.5
H54A C54 H54C 109.5
H54B C54 H54C 109.5
C53 C55 H55A 109.5
C53 C55 H55B 109.5
H55A C55 H55B 109.5
C53 C55 H55C 109.5
H55A C55 H55C 109.5
H55B C55 H55C 109.5
C53 C56 H56A 109.5
C53 C56 H56B 109.5
H56A C56 H56B 109.5
C53 C56 H56C 109.5
H56A C56 H56C 109.5
H56B C56 H56C 109.5
C58 C57 C59 107.57(17)
C58 C57 C42 112.45(16)
C59 C57 C42 109.97(16)
C58 C57 C60 108.61(16)
C59 C57 C60 109.33(16)
C42 C57 C60 108.86(15)
C57 C58 H58A 109.5
C57 C58 H58B 109.5
H58A C58 H58B 109.5
C57 C58 H58C 109.5
H58A C58 H58C 109.5
H58B C58 H58C 109.5
C57 C59 H59A 109.5
C57 C59 H59B 109.5
H59A C59 H59B 109.5
C57 C59 H59C 109.5
H59A C59 H59C 109.5
H59B C59 H59C 109.5
C57 C60 H60A 109.5
C57 C60 H60B 109.5
H60A C60 H60B 109.5
C57 C60 H60C 109.5
H60A C60 H60C 109.5
H60B C60 H60C 109.5
C1A O1A H1A 109.5
O1A C1A C2A 112.44(17)
O1A C1A H1A1 109.1
C2A C1A H1A1 109.1
O1A C1A H1A2 109.1
C2A C1A H1A2 109.1
H1A1 C1A H1A2 107.8
C1A C2A C3A 114.09(19)
C1A C2A H2A1 108.7
C3A C2A H2A1 108.7
C1A C2A H2A2 108.7
C3A C2A H2A2 108.7
H2A1 C2A H2A2 107.6
C2A C3A C4A 112.7(2)
C2A C3A H3A1 109.0
C4A C3A H3A1 109.0
C2A C3A H3A2 109.0
C4A C3A H3A2 109.0
H3A1 C3A H3A2 107.8
C3A C4A H4A1 109.5
C3A C4A H4A2 109.5
H4A1 C4A H4A2 109.5
C3A C4A H4A3 109.5
H4A1 C4A H4A3 109.5
H4A2 C4A H4A3 109.5

loop_
_geom_bond_atom_site_label_1
_geom_bond_atom_site_label_2
_geom_bond_distance
O1 C13 1.436(2)
O1 H1 0.8400
O2 C32 1.4390(19)
O2 H2 0.8400
C1 C2 1.386(2)
C1 C6 1.392(3)
C1 C13 1.523(3)
C2 C3 1.394(3)
C2 H2A 0.9500
C3 C4 1.398(3)
C3 C45 1.530(3)
C4 C5 1.384(3)
C4 H4 0.9500
C5 C6 1.387(3)
C5 H5 0.9500
C6 C7 1.468(3)
C7 C8 1.383(3)
C7 C12 1.393(3)
C8 C9 1.393(3)
C8 H8 0.9500
C9 C10 1.397(3)
C9 H9 0.9500
C10 C11 1.401(3)
C10 C49 1.531(3)
C11 C12 1.377(3)
C11 H11 0.9500
C12 C13 1.530(2)
C13 C14 1.536(3)
C14 C15 1.393(3)
C14 C19 1.412(2)
C15 C16 1.382(3)
C15 H15 0.9500
C16 C17 1.377(3)
C16 H16 0.9500
C17 C18 1.380(3)
C17 H17 0.9500
C18 C19 1.391(3)
C18 H18 0.9500
C19 C20 1.495(2)
C20 C21 1.388(2)
C20 C25 1.398(3)
C21 C22 1.384(2)
C21 H21 0.9500
C22 C23 1.387(3)
C22 H22 0.9500
C23 C24 1.391(2)
C23 C26 1.503(2)
C24 C25 1.382(3)
C24 H24 0.9500
C25 H25 0.9500
C26 C27 1.391(3)
C26 C31 1.410(2)
C27 C28 1.385(3)
C27 H27 0.9500
C28 C29 1.378(3)
C28 H28 0.9500
C29 C30 1.380(3)
C29 H29 0.9500
C30 C31 1.390(2)
C30 H30 0.9500
C31 C32 1.532(3)
C32 C33 1.524(2)
C32 C44 1.531(2)
C33 C34 1.375(2)
C33 C38 1.398(2)
C34 C35 1.407(3)
C34 H34 0.9500
C35 C36 1.389(3)
C35 C53 1.531(3)
C36 C37 1.393(3)
C36 H36 0.9500
C37 C38 1.384(3)
C37 H37 0.9500
C38 C39 1.466(2)
C39 C40 1.390(3)
C39 C44 1.394(3)
C40 C41 1.384(3)
C40 H40 0.9500
C41 C42 1.399(3)
C41 H41 0.9500
C42 C43 1.394(3)
C42 C57 1.536(3)
C43 C44 1.385(2)
C43 H43 0.9500
C45 C47 1.529(3)
C45 C46 1.535(3)
C45 C48 1.537(3)
C46 H46A 0.9800
C46 H46B 0.9800
C46 H46C 0.9800
C47 H47A 0.9800
C47 H47B 0.9800
C47 H47C 0.9800
C48 H48A 0.9800
C48 H48B 0.9800
C48 H48C 0.9800
C49 C50 1.511(3)
C49 C51 1.518(3)
C49 C52 1.519(3)
C50 H50A 0.9800
C50 H50B 0.9800
C50 H50C 0.9800
C51 H51A 0.9800
C51 H51B 0.9800
C51 H51C 0.9800
C52 H52A 0.9800
C52 H52B 0.9800
C52 H52C 0.9800
C53 C55 1.530(3)
C53 C54 1.536(3)
C53 C56 1.537(3)
C54 H54A 0.9800
C54 H54B 0.9800
C54 H54C 0.9800
C55 H55A 0.9800
C55 H55B 0.9800
C55 H55C 0.9800
C56 H56A 0.9800
C56 H56B 0.9800
C56 H56C 0.9800
C57 C58 1.526(3)
C57 C59 1.533(3)
C57 C60 1.544(3)
C58 H58A 0.9800
C58 H58B 0.9800
C58 H58C 0.9800
C59 H59A 0.9800
C59 H59B 0.9800
C59 H59C 0.9800
C60 H60A 0.9800
C60 H60B 0.9800
C60 H60C 0.9800
O1A C1A 1.429(2)
O1A H1A 0.8400
C1A C2A 1.505(3)
C1A H1A1 0.9900
C1A H1A2 0.9900
C2A C3A 1.507(3)
C2A H2A1 0.9900
C2A H2A2 0.9900
C3A C4A 1.523(3)
C3A H3A1 0.9900
C3A H3A2 0.9900
C4A H4A1 0.9800
C4A H4A2 0.9800
C4A H4A3 0.9800

loop_
_geom_torsion_atom_site_label_1
_geom_torsion_atom_site_label_2
_geom_torsion_atom_site_label_3
_geom_torsion_atom_site_label_4
_geom_torsion
C6 C1 C2 C3 -0.4(3)
C13 C1 C2 C3 175.06(16)
C1 C2 C3 C4 0.7(3)
C1 C2 C3 C45 179.29(16)
C2 C3 C4 C5 -0.7(3)
C45 C3 C4 C5 -179.34(17)
C3 C4 C5 C6 0.3(3)
C4 C5 C6 C1 0.1(3)
C4 C5 C6 C7 -178.51(18)
C2 C1 C6 C5 -0.1(3)
C13 C1 C6 C5 -176.19(16)
C2 C1 C6 C7 178.82(15)
C13 C1 C6 C7 2.7(2)
C5 C6 C7 C8 -4.8(3)
C1 C6 C7 C8 176.47(19)
C5 C6 C7 C12 177.02(19)
C1 C6 C7 C12 -1.7(2)
C12 C7 C8 C9 0.2(3)
C6 C7 C8 C9 -177.80(19)
C7 C8 C9 C10 -0.9(3)
C8 C9 C10 C11 0.9(3)
C8 C9 C10 C49 -177.45(18)
C9 C10 C11 C12 -0.1(3)
C49 C10 C11 C12 178.27(17)
C10 C11 C12 C7 -0.7(3)
C10 C11 C12 C13 178.17(17)
C8 C7 C12 C11 0.6(3)
C6 C7 C12 C11 179.01(16)
C8 C7 C12 C13 -178.40(16)
C6 C7 C12 C13 0.0(2)
C2 C1 C13 O1 -66.8(2)
C6 C1 C13 O1 109.05(16)
C2 C1 C13 C12 -178.32(17)
C6 C1 C13 C12 -2.52(18)
C2 C1 C13 C14 59.8(2)
C6 C1 C13 C14 -124.40(16)
C11 C12 C13 O1 68.4(2)
C7 C12 C13 O1 -112.69(16)
C11 C12 C13 C1 -177.46(17)
C7 C12 C13 C1 1.46(18)
C11 C12 C13 C14 -52.8(2)
C7 C12 C13 C14 126.10(16)
O1 C13 C14 C15 -16.9(2)
C1 C13 C14 C15 -142.76(16)
C12 C13 C14 C15 101.45(18)
O1 C13 C14 C19 164.69(15)
C1 C13 C14 C19 38.9(2)
C12 C13 C14 C19 -76.9(2)
C19 C14 C15 C16 -1.4(3)
C13 C14 C15 C16 -179.85(16)
C14 C15 C16 C17 -0.7(3)
C15 C16 C17 C18 1.5(3)
C16 C17 C18 C19 -0.3(3)
C17 C18 C19 C14 -1.8(3)
C17 C18 C19 C20 177.35(17)
C15 C14 C19 C18 2.6(2)
C13 C14 C19 C18 -179.06(16)
C15 C14 C19 C20 -176.51(16)
C13 C14 C19 C20 1.9(3)
C18 C19 C20 C21 -106.8(2)
C14 C19 C20 C21 72.2(2)
C18 C19 C20 C25 67.6(2)
C14 C19 C20 C25 -113.3(2)
C25 C20 C21 C22 0.3(3)
C19 C20 C21 C22 174.87(17)
C20 C21 C22 C23 -2.5(3)
C21 C22 C23 C24 3.2(3)
C21 C22 C23 C26 -179.59(17)
C22 C23 C24 C25 -1.8(3)
C26 C23 C24 C25 -178.95(17)
C23 C24 C25 C20 -0.3(3)
C21 C20 C25 C24 1.0(3)
C19 C20 C25 C24 -173.56(17)
C22 C23 C26 C27 -87.5(2)
C24 C23 C26 C27 89.6(2)
C22 C23 C26 C31 88.7(2)
C24 C23 C26 C31 -94.2(2)
C31 C26 C27 C28 -2.3(3)
C23 C26 C27 C28 174.08(16)
C26 C27 C28 C29 0.6(3)
C27 C28 C29 C30 1.4(3)
C28 C29 C30 C31 -1.5(3)
C29 C30 C31 C26 -0.3(3)
C29 C30 C31 C32 -178.19(16)
C27 C26 C31 C30 2.1(3)
C23 C26 C31 C30 -173.97(16)
C27 C26 C31 C32 -179.97(15)
C23 C26 C31 C32 3.9(3)
C30 C31 C32 O2 -3.2(2)
C26 C31 C32 O2 178.99(15)
C30 C31 C32 C33 118.66(17)
C26 C31 C32 C33 -59.2(2)
C30 C31 C32 C44 -126.36(17)
C26 C31 C32 C44 55.8(2)
O2 C32 C33 C34 66.7(2)
C44 C32 C33 C34 -176.10(17)
C31 C32 C33 C34 -53.2(2)
O2 C32 C33 C38 -115.67(16)
C44 C32 C33 C38 1.54(18)
C31 C32 C33 C38 124.45(16)
C38 C33 C34 C35 -0.5(3)
C32 C33 C34 C35 176.86(16)
C33 C34 C35 C36 -0.2(3)
C33 C34 C35 C53 -177.01(16)
C34 C35 C36 C37 0.6(3)
C53 C35 C36 C37 177.38(17)
C35 C36 C37 C38 -0.4(3)
C36 C37 C38 C33 -0.3(3)
C36 C37 C38 C39 -176.28(18)
C34 C33 C38 C37 0.8(3)
C32 C33 C38 C37 -177.01(15)
C34 C33 C38 C39 177.63(16)
C32 C33 C38 C39 -0.18(19)
C37 C38 C39 C40 -3.3(3)
C33 C38 C39 C40 -179.57(18)
C37 C38 C39 C44 174.82(18)
C33 C38 C39 C44 -1.4(2)
C44 C39 C40 C41 0.8(3)
C38 C39 C40 C41 178.80(18)
C39 C40 C41 C42 -0.3(3)
C40 C41 C42 C43 -0.3(3)
C40 C41 C42 C57 -179.64(17)
C41 C42 C43 C44 0.3(3)
C57 C42 C43 C44 179.60(16)
C42 C43 C44 C39 0.3(3)
C42 C43 C44 C32 178.22(16)
C40 C39 C44 C43 -0.9(3)
C38 C39 C44 C43 -179.26(15)
C40 C39 C44 C32 -179.12(15)
C38 C39 C44 C32 2.49(19)
O2 C32 C44 C43 -63.3(2)
C33 C32 C44 C43 179.45(17)
C31 C32 C44 C43 58.2(2)
O2 C32 C44 C39 114.84(16)
C33 C32 C44 C39 -2.44(18)
C31 C32 C44 C39 -123.73(16)
C2 C3 C45 C47 3.4(3)
C4 C3 C45 C47 -178.10(17)
C2 C3 C45 C46 123.4(2)
C4 C3 C45 C46 -58.1(2)
C2 C3 C45 C48 -117.0(2)
C4 C3 C45 C48 61.6(2)
C9 C10 C49 C50 100.3(2)
C11 C10 C49 C50 -78.0(3)
C9 C10 C49 C51 -20.9(3)
C11 C10 C49 C51 160.9(2)
C9 C10 C49 C52 -141.0(2)
C11 C10 C49 C52 40.8(3)
C36 C35 C53 C55 9.2(3)
C34 C35 C53 C55 -174.14(18)
C36 C35 C53 C54 -110.3(2)
C34 C35 C53 C54 66.4(2)
C36 C35 C53 C56 129.9(2)
C34 C35 C53 C56 -53.5(2)
C43 C42 C57 C58 5.6(3)
C41 C42 C57 C58 -175.12(17)
C43 C42 C57 C59 125.39(19)
C41 C42 C57 C59 -55.3(2)
C43 C42 C57 C60 -114.84(19)
C41 C42 C57 C60 64.5(2)
O1A C1A C2A C3A -62.3(3)
C1A C2A C3A C4A 173.14(19)
